data_7242447
loop_
_publ_author_name
'Hasuo, Naohiro'
'Takahashi, Kiyonori'
'Hisaki, Ichiro'
'Kokado, Kenta'
'Nakamura, Takayoshi'

_publ_section_title
;
 Molecular motion of halogenated ethylammonium/[18]crown-6 supramolecular
 ions in nickel dithiolate magnetic crystals
;
_journal_issue 14
_journal_name_full CrystEngComm
_journal_page_first 2756
_journal_page_last 2763
_journal_paper_doi 10.1039/D1CE00253H
_journal_volume 23
_journal_year 2021
_chemical_formula_moiety 'C6 Ni S10, C2 H7 Cl N, C12 H24 O6'
_chemical_formula_sum 'C20 H31 Cl N Ni O6 S10'
_chemical_formula_weight 796.22
_space_group_crystal_system triclinic
_space_group_IT_number 2
_space_group_name_Hall '-P 1'
_space_group_name_H-M_alt 'P -1'
_atom_sites_solution_hydrogens geom
_atom_sites_solution_primary dual
_audit_creation_date 2020-11-24
_audit_creation_method
;
Olex2 1.3-ac4
(compiled 2019.10.09 svn.r3662 for Rigaku Oxford Diffraction, GUI svn.r5959)
;
_audit_update_record
;
2020-12-31 deposited with the CCDC.	2021-03-18 downloaded from the CCDC.
;
_cell_angle_alpha 92.239(2)
_cell_angle_beta 111.956(2)
_cell_angle_gamma 96.066(2)
_cell_formula_units_Z 2
_cell_length_a 11.2193(3)
_cell_length_b 12.3191(2)
_cell_length_c 12.7473(3)
_cell_measurement_reflns_used 28482
_cell_measurement_temperature 113
_cell_measurement_theta_max 30.9490
_cell_measurement_theta_min 2.2900
_cell_volume 1618.98(7)
_computing_cell_refinement 'CrysAlisPro 1.171.41.63a (Rigaku OD, 2020)'
_computing_data_collection 'CrysAlisPro 1.171.41.63a (Rigaku OD, 2020)'
_computing_data_reduction 'CrysAlisPro 1.171.41.63a (Rigaku OD, 2020)'
_computing_molecular_graphics 'Olex2 1.3-ac4 (Dolomanov et al., 2009)'
_computing_publication_material 'Olex2 1.3-ac4 (Dolomanov et al., 2009)'
_computing_structure_refinement 'ShelXL 2018/3 (Sheldrick, 2015)'
_computing_structure_solution 'ShelXT n/a (Sheldrick, 2015)'
_diffrn_ambient_temperature 113
_diffrn_detector 'Hybrid Pixel Array Detector'
_diffrn_detector_area_resol_mean 10.0000
_diffrn_detector_type HyPix
_diffrn_measured_fraction_theta_full 0.999
_diffrn_measured_fraction_theta_max 0.999
_diffrn_measurement_details
;
List of Runs (angles in degrees, time in seconds):

  # Type    Start    End  Width  t~exp~   \w     \q     \k     \f   Frames
#--------------------------------------------------------------------------
  1  \w      9.00  77.00   0.50    0.26    --    5.18  51.00 -78.00  136
  2  \w    -21.00  19.00   0.50    0.26    --    5.18 -28.00-171.52   80
  3  \w    -51.00 -25.00   0.50    0.26    --    5.18 -28.00-171.52   52
  4  \w    -64.00  18.00   0.50    0.26    --    5.18 -23.00 -77.67  164
  5  \w    -68.00  19.00   0.50    0.26    --    5.18 -28.00  13.21  174
  6  \w    -69.00  18.00   0.50    0.26    --    5.18 -19.00  60.00  174
  7  \w    -67.00  19.00   0.50    0.26    --    5.18 -51.00 135.00  172
  8  \w    -66.00  18.00   0.50    0.26    --    5.18 -19.00 150.00  168
  9  \w    -79.00   8.00   0.50    0.26    --   -5.03 -19.00 -30.00  174
 10  \w    -18.00  55.00   0.50    0.26    --   -5.03  51.00 -78.00  146
 11  \w      5.00  39.00   0.50    0.26    --    5.18 -99.00 -90.00   68
 12  \w    -18.00  28.00   0.50    0.26    --   -5.03 -99.00 120.00   92
 13  \w    -72.00 -35.00   0.50    0.26    --   -5.03 -51.00 135.00   74
;
_diffrn_measurement_device 'four-circle diffractometer'
_diffrn_measurement_device_type 'XtaLAB Synergy R, HyPix'
_diffrn_measurement_method '\w scans'
_diffrn_measurement_specimen_support 'Mitegen 50um'
_diffrn_orient_matrix_type 'CrysAlisPro convention (1999,Acta A55,543-557)'
_diffrn_orient_matrix_UB_11 -0.0542762000
_diffrn_orient_matrix_UB_12 -0.0318274000
_diffrn_orient_matrix_UB_13 0.0042190000
_diffrn_orient_matrix_UB_21 -0.0230247000
_diffrn_orient_matrix_UB_22 -0.0172823000
_diffrn_orient_matrix_UB_23 -0.0586853000
_diffrn_orient_matrix_UB_31 0.0353571000
_diffrn_orient_matrix_UB_32 -0.0454469000
_diffrn_orient_matrix_UB_33 0.0128022000
_diffrn_radiation_collimation 0.3
_diffrn_radiation_monochromator mirror
_diffrn_radiation_probe x-ray
_diffrn_radiation_type 'Mo K\a'
_diffrn_radiation_wavelength 0.71073
_diffrn_reflns_av_R_equivalents 0.0916
_diffrn_reflns_av_unetI/netI 0.0456
_diffrn_reflns_Laue_measured_fraction_full 0.999
_diffrn_reflns_Laue_measured_fraction_max 0.999
_diffrn_reflns_limit_h_max 14
_diffrn_reflns_limit_h_min -14
_diffrn_reflns_limit_k_max 15
_diffrn_reflns_limit_k_min -15
_diffrn_reflns_limit_l_max 15
_diffrn_reflns_limit_l_min -15
_diffrn_reflns_number 37298
_diffrn_reflns_point_group_measured_fraction_full 0.999
_diffrn_reflns_point_group_measured_fraction_max 0.999
_diffrn_reflns_theta_full 25.242
_diffrn_reflns_theta_max 26.371
_diffrn_reflns_theta_min 1.974
_diffrn_source 'micro-focus sealed X-ray tube'
_diffrn_source_current 24.0
_diffrn_source_power 1.2
_diffrn_source_target Mo
_diffrn_source_type 'Mova (Mo) X-ray Source'
_diffrn_source_voltage 50.0
_exptl_absorpt_coefficient_mu 1.363
_exptl_absorpt_correction_T_max 1.00000
_exptl_absorpt_correction_T_min 0.42668
_exptl_absorpt_correction_type multi-scan
_exptl_absorpt_process_details
;
CrysAlisPro 1.171.41.63a (Rigaku Oxford Diffraction, 2020)
Empirical absorption correction using spherical harmonics,
 implemented in SCALE3 ABSPACK scaling algorithm.
;
_exptl_crystal_colour black
_exptl_crystal_colour_primary black
_exptl_crystal_density_diffrn 1.633
_exptl_crystal_description block
_exptl_crystal_F_000 822
_exptl_crystal_size_max 0.69
_exptl_crystal_size_mid 0.6
_exptl_crystal_size_min 0.18
_refine_diff_density_max 0.839
_refine_diff_density_min -1.057
_refine_diff_density_rms 0.105
_refine_ls_extinction_method none
_refine_ls_goodness_of_fit_ref 1.077
_refine_ls_hydrogen_treatment constr
_refine_ls_matrix_type full
_refine_ls_number_parameters 489
_refine_ls_number_reflns 6613
_refine_ls_number_restraints 0
_refine_ls_restrained_S_all 1.077
_refine_ls_R_factor_all 0.0501
_refine_ls_R_factor_gt 0.0446
_refine_ls_shift/su_max 0.002
_refine_ls_shift/su_mean 0.000
_refine_ls_structure_factor_coef Fsqd
_refine_ls_weighting_details 'w=1/[\s^2^(Fo^2^)+(0.0848P)^2^+0.5937P] where P=(Fo^2^+2Fc^2^)/3'
_refine_ls_weighting_scheme calc
_refine_ls_wR_factor_gt 0.1268
_refine_ls_wR_factor_ref 0.1323
_reflns_Friedel_coverage 0.000
_reflns_number_gt 5734
_reflns_number_total 6613
_reflns_threshold_expression 'I > 2\s(I)'
_cod_data_source_file d1ce00253h3.cif
_cod_data_source_block 113k-f
_cod_depositor_comments 'Adding full bibliography for 7242434--7242480.cif.'
_cod_database_code 7242447
_shelx_shelxl_version_number 2018/3
_chemical_oxdiff_formula C20H30NO6NiS10Cl
_shelx_space_group_comment
;
The symmetry employed for this shelxl refinement is uniquely defined
by the following loop, which should always be used as a source of
symmetry information in preference to the above space-group names.
They are only intended as comments.
;
_shelx_estimated_absorpt_t_max 0.791
_shelx_estimated_absorpt_t_min 0.453
_reflns_odcompleteness_completeness 99.88
_reflns_odcompleteness_iscentric 1
_reflns_odcompleteness_theta 26.32
_olex2_refinement_description
;
1. Fixed Uiso
 At 1.2 times of:
  All C(H,H) groups, All C(H,H,H,H) groups, All N(H,H,H) groups
2. Others
 Sof(H7BC)=Sof(H7BD)=Sof(O4A)=Sof(O1A)=Sof(O6A)=Sof(H9BC)=Sof(H9BD)=Sof(O2A)=
 Sof(H3BC)=Sof(H3BD)=Sof(O3A)=Sof(O5A)=Sof(C11A)=Sof(H11A)=Sof(H11B)=Sof(C7A)=
 Sof(H7AC)=Sof(H7AD)=Sof(C9A)=Sof(H9AC)=Sof(H9AD)=Sof(C12A)=Sof(H12C)=Sof(H12D)=
 Sof(C3A)=Sof(H3AC)=Sof(H3AD)=Sof(C5A)=Sof(H5AA)=Sof(H5AB)=Sof(C13A)=Sof(H13C)=
 Sof(H13D)=Sof(C6A)=Sof(H6AA)=Sof(H6AB)=Sof(C14A)=Sof(H14C)=Sof(H14D)=1-FVAR(1)
 Sof(H7AA)=Sof(H7AB)=Sof(O3)=Sof(O6)=Sof(O1)=Sof(H9AA)=Sof(H9AB)=Sof(O2)=
 Sof(H3AA)=Sof(H3AB)=Sof(C13)=Sof(H13A)=Sof(H13B)=Sof(C5)=Sof(H5A)=Sof(H5B)=
 Sof(C12)=Sof(H12A)=Sof(H12B)=Sof(C10)=Sof(H10A)=Sof(H10B)=Sof(C4)=Sof(H4A)=
 Sof(H4B)=Sof(C14)=Sof(H14A)=Sof(H14B)=Sof(C8)=Sof(H8A)=Sof(H8B)=Sof(O5)=
 Sof(O4)=Sof(C6)=Sof(H6A)=Sof(H6B)=Sof(C11)=Sof(H11C)=Sof(H11D)=FVAR(1)
3.a Secondary CH2 refined with riding coordinates:
 C1(H1D,H1E), C7(H7BC,H7BD), C7(H7AA,H7AB), C9(H9BC,H9BD), C9(H9AA,H9AB),
 C2(H2A,H2B), C3(H3AA,H3AB), C3(H3BC,H3BD), C13(H13A,H13B), C11A(H11A,H11B),
 C5(H5A,H5B), C7A(H7AC,H7AD), C12(H12A,H12B), C10(H10A,H10B), C9A(H9AC,H9AD),
 C12A(H12C,H12D), C4(H4A,H4B), C14(H14A,H14B), C8(H8A,H8B), C6(H6A,H6B),
 C3A(H3AC,H3AD), C5A(H5AA,H5AB), C13A(H13C,H13D), C11(H11C,H11D), C6A(H6AA,
 H6AB), C14A(H14C,H14D)
3.b Idealised Me refined as rotating group:
 N1(H1A,H1B,H1C)
;
_olex2_exptl_crystal_mounting_method loop
_olex2_submission_special_instructions 'No special instructions were received'
_oxdiff_exptl_absorpt_empirical_details
;
Empirical correction (ABSPACK) includes:
- Absorption correction using spherical harmonics
- Frame scaling
;
_oxdiff_exptl_absorpt_empirical_full_max 4.420
_oxdiff_exptl_absorpt_empirical_full_min 0.414

loop_
_space_group_symop_operation_xyz
'x, y, z'
'-x, -y, -z'

loop_
_atom_site_label
_atom_site_type_symbol
_atom_site_fract_x
_atom_site_fract_y
_atom_site_fract_z
_atom_site_U_iso_or_equiv
_atom_site_adp_type
_atom_site_occupancy
_atom_site_site_symmetry_order
_atom_site_calc_flag
_atom_site_refinement_flags_posn
_atom_site_refinement_flags_adp
_atom_site_refinement_flags_occupancy
_atom_site_disorder_assembly
_atom_site_disorder_group
Ni1 Ni 0.34546(3) 0.89088(2) 1.01193(3) 0.02122(12) Uani 1 1 d . . . . .
S1 S 0.50583(6) 0.81062(5) 1.00748(6) 0.02575(16) Uani 1 1 d . . . . .
S4 S 0.41266(7) 0.89401(5) 0.66579(6) 0.02726(16) Uani 1 1 d . . . . .
S9 S 0.11354(6) 1.02865(5) 1.22144(6) 0.02823(17) Uani 1 1 d . . . . .
S8 S 0.30080(6) 0.90052(5) 1.36729(6) 0.02597(16) Uani 1 1 d . . . . .
S6 S 0.39688(6) 0.84143(5) 1.18225(6) 0.02478(16) Uani 1 1 d . . . . .
S2 S 0.29539(6) 0.93766(5) 0.84066(6) 0.02630(16) Uani 1 1 d . . . . .
S3 S 0.60048(7) 0.77015(6) 0.81729(6) 0.03081(17) Uani 1 1 d . . . . .
S7 S 0.19192(7) 0.97869(5) 1.02215(6) 0.02862(17) Uani 1 1 d . . . . .
S5 S 0.59259(7) 0.78886(6) 0.58339(7) 0.03641(19) Uani 1 1 d . . . . .
S10 S 0.12509(7) 1.00323(6) 1.45628(6) 0.03392(18) Uani 1 1 d . . . . .
Cl1 Cl 0.33929(10) 0.45257(7) 1.01425(8) 0.0595(3) Uani 1 1 d . . . . .
N1 N 0.1686(2) 0.50270(16) 0.75536(19) 0.0229(4) Uani 1 1 d . . . . .
H1A H 0.164307 0.518221 0.684933 0.027 Uiso 1 1 calc R U . . .
H1B H 0.089308 0.504083 0.759079 0.027 Uiso 1 1 calc R U . . .
H1C H 0.193305 0.434977 0.769266 0.027 Uiso 1 1 calc R U . . .
C19 C 0.2087(2) 0.96693(19) 1.1608(2) 0.0239(5) Uani 1 1 d . . . . .
C16 C 0.4071(2) 0.88283(19) 0.7999(2) 0.0235(5) Uani 1 1 d . . . . .
C18 C 0.2964(2) 0.90711(19) 1.2299(2) 0.0220(5) Uani 1 1 d . . . . .
C17 C 0.5386(3) 0.8166(2) 0.6840(2) 0.0279(5) Uani 1 1 d . . . . .
C1 C 0.2643(3) 0.5854(2) 0.8413(2) 0.0304(6) Uani 1 1 d . . . . .
H1D H 0.241699 0.659492 0.821496 0.036 Uiso 1 1 calc R U . . .
H1E H 0.351225 0.580705 0.839877 0.036 Uiso 1 1 calc R U . . .
C15 C 0.4973(2) 0.8255(2) 0.8723(2) 0.0240(5) Uani 1 1 d . . . . .
C20 C 0.1771(3) 0.9792(2) 1.3535(2) 0.0269(5) Uani 1 1 d . . . . .
C7 C 0.1461(3) 0.2027(2) 0.7988(3) 0.0457(8) Uani 1 1 d . . . . .
H7BC H 0.215789 0.214038 0.875466 0.055 Uiso 0.498(3) 1 calc R U P A 2
H7BD H 0.097017 0.129328 0.791991 0.055 Uiso 0.498(3) 1 calc R U P A 2
H7AA H 0.204246 0.151927 0.843903 0.055 Uiso 0.502(3) 1 calc R U P A 1
H7AB H 0.082879 0.159502 0.729614 0.055 Uiso 0.502(3) 1 calc R U P A 1
O4A O 0.0599(4) 0.2847(3) 0.7880(3) 0.0278(9) Uani 0.498(3) 1 d . . P A 2
O1A O 0.1428(4) 0.6613(3) 0.5906(4) 0.0278(9) Uani 0.498(3) 1 d . . P A 2
O3 O 0.2202(3) 0.2807(3) 0.7655(3) 0.0267(9) Uani 0.502(3) 1 d . . P A 1
O6 O -0.0010(4) 0.6541(3) 0.6359(4) 0.0292(9) Uani 0.502(3) 1 d . . P A 1
O6A O -0.0447(4) 0.6348(3) 0.6895(4) 0.0283(9) Uani 0.498(3) 1 d . . P A 2
O1 O 0.2160(4) 0.6168(3) 0.5827(3) 0.0268(9) Uani 0.502(3) 1 d . . P A 1
C9 C -0.0826(4) 0.3620(2) 0.8552(4) 0.0491(9) Uani 1 1 d . . . . .
H9BC H -0.108406 0.364497 0.921400 0.059 Uiso 0.498(3) 1 calc R U P A 2
H9BD H -0.160158 0.330970 0.788202 0.059 Uiso 0.498(3) 1 calc R U P A 2
H9AA H -0.143336 0.299686 0.859872 0.059 Uiso 0.502(3) 1 calc R U P A 1
H9AB H -0.028985 0.392484 0.933803 0.059 Uiso 0.502(3) 1 calc R U P A 1
C2 C 0.2691(4) 0.5697(2) 0.9594(3) 0.0442(8) Uani 1 1 d . . . . .
H2A H 0.179897 0.563489 0.958247 0.053 Uiso 1 1 calc R U . . .
H2B H 0.319585 0.635097 1.010449 0.053 Uiso 1 1 calc R U . . .
O2A O 0.2744(4) 0.4828(3) 0.5778(3) 0.0259(9) Uani 0.498(3) 1 d . . P A 2
O2 O 0.2965(4) 0.4107(3) 0.6177(3) 0.0289(9) Uani 0.502(3) 1 d . . P A 1
C3 C 0.2942(4) 0.5790(3) 0.5348(4) 0.0616(12) Uani 1 1 d . . . . .
H3AA H 0.353930 0.642178 0.530225 0.074 Uiso 0.502(3) 1 calc R U P A 1
H3AB H 0.239603 0.549670 0.455945 0.074 Uiso 0.502(3) 1 calc R U P A 1
H3BC H 0.313301 0.562530 0.466440 0.074 Uiso 0.498(3) 1 calc R U P A 2
H3BD H 0.372659 0.622744 0.591398 0.074 Uiso 0.498(3) 1 calc R U P A 2
O3A O 0.2690(4) 0.3097(3) 0.7134(3) 0.0271(9) Uani 0.498(3) 1 d . . P A 2
O5A O -0.0438(4) 0.4730(3) 0.8365(4) 0.0292(9) Uani 0.498(3) 1 d . . P A 2
C13 C 0.0252(10) 0.7083(8) 0.5488(8) 0.036(2) Uani 0.502(3) 1 d . . P A 1
H13A H -0.056589 0.700044 0.480940 0.043 Uiso 0.502(3) 1 calc R U P A 1
H13B H 0.047806 0.787392 0.574037 0.043 Uiso 0.502(3) 1 calc R U P A 1
C11A C -0.1408(6) 0.5452(5) 0.8043(5) 0.0325(13) Uani 0.498(3) 1 d . . P A 2
H11A H -0.172992 0.556178 0.865956 0.039 Uiso 0.498(3) 1 calc R U P A 2
H11B H -0.214757 0.512786 0.735278 0.039 Uiso 0.498(3) 1 calc R U P A 2
C5 C 0.3219(7) 0.3052(5) 0.6287(7) 0.0319(14) Uani 0.502(3) 1 d . . P A 1
H5A H 0.283954 0.266881 0.551491 0.038 Uiso 0.502(3) 1 calc R U P A 1
H5B H 0.417056 0.307167 0.654316 0.038 Uiso 0.502(3) 1 calc R U P A 1
C7A C 0.2025(6) 0.2046(4) 0.7179(5) 0.0290(12) Uani 0.498(3) 1 d . . P A 2
H7AC H 0.133865 0.181694 0.642215 0.035 Uiso 0.498(3) 1 calc R U P A 2
H7AD H 0.264760 0.150289 0.734457 0.035 Uiso 0.498(3) 1 calc R U P A 2
C12 C -0.0577(6) 0.7011(6) 0.7069(6) 0.0337(14) Uani 0.502(3) 1 d . . P A 1
H12A H -0.107129 0.760089 0.669222 0.040 Uiso 0.502(3) 1 calc R U P A 1
H12B H 0.010878 0.733111 0.779522 0.040 Uiso 0.502(3) 1 calc R U P A 1
C10 C -0.1533(5) 0.4399(5) 0.8007(5) 0.0333(13) Uani 0.502(3) 1 d . . P A 1
H10A H -0.204153 0.464503 0.843924 0.040 Uiso 0.502(3) 1 calc R U P A 1
H10B H -0.214883 0.408500 0.724626 0.040 Uiso 0.502(3) 1 calc R U P A 1
C9A C 0.0093(6) 0.2924(5) 0.8737(6) 0.0315(13) Uani 0.498(3) 1 d . . P A 2
H9AC H -0.029145 0.218421 0.881074 0.038 Uiso 0.498(3) 1 calc R U P A 2
H9AD H 0.081653 0.317294 0.946723 0.038 Uiso 0.498(3) 1 calc R U P A 2
C12A C -0.0835(7) 0.6536(5) 0.7816(6) 0.0332(14) Uani 0.498(3) 1 d . . P A 2
H12C H -0.148720 0.705482 0.762569 0.040 Uiso 0.498(3) 1 calc R U P A 2
H12D H -0.007997 0.685500 0.849816 0.040 Uiso 0.498(3) 1 calc R U P A 2
C4 C 0.3696(6) 0.4975(5) 0.5882(5) 0.0323(13) Uani 0.502(3) 1 d . . P A 1
H4A H 0.441945 0.531336 0.657713 0.039 Uiso 0.502(3) 1 calc R U P A 1
H4B H 0.407562 0.466706 0.536599 0.039 Uiso 0.502(3) 1 calc R U P A 1
C14 C 0.1155(6) 0.6787(5) 0.5164(6) 0.0335(13) Uani 0.502(3) 1 d . . P A 1
H14A H 0.160129 0.746762 0.501971 0.040 Uiso 0.502(3) 1 calc R U P A 1
H14B H 0.070214 0.636007 0.441908 0.040 Uiso 0.502(3) 1 calc R U P A 1
C8 C 0.0782(6) 0.2393(5) 0.8617(6) 0.0376(14) Uani 0.502(3) 1 d . . P A 1
H8A H 0.140185 0.270522 0.937673 0.045 Uiso 0.502(3) 1 calc R U P A 1
H8B H 0.021972 0.176626 0.872175 0.045 Uiso 0.502(3) 1 calc R U P A 1
O5 O -0.0718(4) 0.5315(4) 0.7887(4) 0.0311(9) Uani 0.502(3) 1 d . . P A 1
O4 O 0.0006(4) 0.3204(3) 0.8066(4) 0.0315(9) Uani 0.502(3) 1 d . . P A 1
C6 C 0.2839(5) 0.2417(5) 0.6961(5) 0.0289(12) Uani 0.502(3) 1 d . . P A 1
H6A H 0.362092 0.212786 0.747566 0.035 Uiso 0.502(3) 1 calc R U P A 1
H6B H 0.225790 0.178066 0.646911 0.035 Uiso 0.502(3) 1 calc R U P A 1
C3A C 0.1934(6) 0.6446(5) 0.5048(6) 0.0331(13) Uani 0.498(3) 1 d . . P A 2
H3AC H 0.122206 0.610033 0.434929 0.040 Uiso 0.498(3) 1 calc R U P A 2
H3AD H 0.225740 0.716832 0.487322 0.040 Uiso 0.498(3) 1 calc R U P A 2
C5A C 0.3774(6) 0.4197(5) 0.6202(5) 0.0314(13) Uani 0.498(3) 1 d . . P A 2
H5AA H 0.393467 0.390375 0.553982 0.038 Uiso 0.498(3) 1 calc R U P A 2
H5AB H 0.455221 0.471317 0.666131 0.038 Uiso 0.498(3) 1 calc R U P A 2
C13A C -0.0154(6) 0.7343(5) 0.6453(5) 0.0316(13) Uani 0.498(3) 1 d . . P A 2
H13C H -0.097899 0.755512 0.592210 0.038 Uiso 0.498(3) 1 calc R U P A 2
H13D H 0.021211 0.792095 0.709094 0.038 Uiso 0.498(3) 1 calc R U P A 2
C11 C -0.1456(7) 0.6136(6) 0.7285(7) 0.0373(15) Uani 0.502(3) 1 d . . P A 1
H11C H -0.190208 0.645611 0.773834 0.045 Uiso 0.502(3) 1 calc R U P A 1
H11D H -0.212265 0.580068 0.655466 0.045 Uiso 0.502(3) 1 calc R U P A 1
C6A C 0.3733(6) 0.3354(5) 0.6830(7) 0.0304(14) Uani 0.498(3) 1 d . . P A 2
H6AA H 0.451489 0.348871 0.753944 0.036 Uiso 0.498(3) 1 calc R U P A 2
H6AB H 0.381982 0.269068 0.641287 0.036 Uiso 0.498(3) 1 calc R U P A 2
C14A C 0.0646(10) 0.7342(7) 0.5924(9) 0.034(2) Uani 0.498(3) 1 d . . P A 2
H14C H 0.121744 0.804844 0.618815 0.040 Uiso 0.498(3) 1 calc R U P A 2
H14D H 0.010428 0.739769 0.511649 0.040 Uiso 0.498(3) 1 calc R U P A 2

loop_
_atom_site_aniso_label
_atom_site_aniso_U_11
_atom_site_aniso_U_22
_atom_site_aniso_U_33
_atom_site_aniso_U_23
_atom_site_aniso_U_13
_atom_site_aniso_U_12
Ni1 0.01989(19) 0.02211(19) 0.0190(2) 0.00193(13) 0.00493(15) 0.00067(13)
S1 0.0214(3) 0.0334(3) 0.0211(4) 0.0052(3) 0.0060(3) 0.0047(3)
S4 0.0278(3) 0.0326(3) 0.0191(3) 0.0019(3) 0.0063(3) 0.0040(3)
S9 0.0274(3) 0.0308(3) 0.0268(4) 0.0050(3) 0.0082(3) 0.0124(3)
S8 0.0281(3) 0.0303(3) 0.0212(3) 0.0048(3) 0.0089(3) 0.0116(3)
S6 0.0252(3) 0.0285(3) 0.0211(3) 0.0037(2) 0.0076(3) 0.0090(2)
S2 0.0266(3) 0.0295(3) 0.0221(4) 0.0049(3) 0.0074(3) 0.0067(3)
S3 0.0263(3) 0.0420(4) 0.0255(4) 0.0063(3) 0.0097(3) 0.0098(3)
S7 0.0281(3) 0.0353(3) 0.0228(4) 0.0089(3) 0.0076(3) 0.0111(3)
S5 0.0332(4) 0.0514(4) 0.0253(4) -0.0003(3) 0.0118(3) 0.0074(3)
S10 0.0366(4) 0.0403(4) 0.0295(4) 0.0016(3) 0.0151(3) 0.0163(3)
Cl1 0.0628(6) 0.0500(5) 0.0413(5) 0.0178(4) -0.0059(4) -0.0054(4)
N1 0.0263(11) 0.0219(9) 0.0206(11) 0.0000(8) 0.0097(9) 0.0017(8)
C19 0.0239(12) 0.0232(12) 0.0245(14) 0.0014(10) 0.0092(11) 0.0027(9)
C16 0.0236(12) 0.0238(11) 0.0194(13) -0.0005(9) 0.0057(11) -0.0023(9)
C18 0.0228(12) 0.0234(11) 0.0189(13) 0.0000(9) 0.0074(11) 0.0023(9)
C17 0.0210(12) 0.0363(13) 0.0211(14) -0.0006(11) 0.0033(11) 0.0000(10)
C1 0.0344(15) 0.0254(12) 0.0267(15) -0.0017(10) 0.0092(13) -0.0057(10)
C15 0.0217(12) 0.0258(12) 0.0216(14) -0.0014(10) 0.0062(11) -0.0006(9)
C20 0.0255(13) 0.0270(12) 0.0275(15) 0.0021(10) 0.0083(12) 0.0070(10)
C7 0.0423(17) 0.0327(15) 0.071(3) 0.0230(15) 0.0282(18) 0.0116(13)
O4A 0.027(2) 0.0267(19) 0.032(2) 0.0048(17) 0.0124(19) 0.0050(16)
O1A 0.032(2) 0.0279(19) 0.022(2) 0.0033(16) 0.0084(19) 0.0015(17)
O3 0.0271(19) 0.0228(19) 0.031(2) -0.0013(16) 0.0126(18) 0.0043(14)
O6 0.030(2) 0.021(2) 0.037(2) 0.0017(15) 0.0129(19) 0.0038(15)
O6A 0.033(2) 0.026(2) 0.030(2) 0.0019(17) 0.0151(19) 0.0069(16)
O1 0.030(2) 0.0256(18) 0.023(2) 0.0013(16) 0.0085(17) 0.0035(16)
C9 0.058(2) 0.0353(16) 0.073(3) -0.0076(15) 0.051(2) -0.0092(14)
C2 0.063(2) 0.0313(14) 0.0323(18) -0.0006(12) 0.0152(17) -0.0057(14)
O2A 0.024(2) 0.0244(19) 0.029(2) 0.0031(16) 0.0098(17) 0.0017(15)
O2 0.024(2) 0.031(2) 0.031(2) -0.0006(17) 0.0110(18) 0.0020(16)
C3 0.081(3) 0.054(2) 0.090(3) 0.034(2) 0.071(3) 0.0242(19)
O3A 0.032(2) 0.022(2) 0.029(2) 0.0008(16) 0.0133(18) 0.0066(16)
O5A 0.031(2) 0.0266(19) 0.034(2) 0.0014(18) 0.0168(19) 0.0022(16)
C13 0.039(5) 0.038(5) 0.030(5) 0.016(4) 0.011(4) 0.010(4)
C11A 0.032(3) 0.042(3) 0.029(3) -0.003(2) 0.017(3) 0.009(2)
C5 0.032(4) 0.034(3) 0.039(4) 0.003(3) 0.022(3) 0.015(3)
C7A 0.032(3) 0.021(3) 0.031(3) 0.001(2) 0.008(3) 0.006(2)
C12 0.034(3) 0.027(3) 0.040(4) 0.001(3) 0.012(3) 0.012(2)
C10 0.028(3) 0.043(3) 0.034(3) 0.003(2) 0.018(3) 0.004(2)
C9A 0.037(3) 0.024(3) 0.033(4) 0.005(2) 0.015(3) -0.003(2)
C12A 0.039(4) 0.034(3) 0.027(4) -0.008(3) 0.014(3) 0.008(3)
C4 0.032(3) 0.035(3) 0.037(3) -0.001(3) 0.022(3) 0.002(2)
C14 0.037(3) 0.031(3) 0.028(4) 0.007(3) 0.007(3) 0.003(2)
C8 0.038(3) 0.031(3) 0.045(4) 0.013(3) 0.017(3) 0.001(3)
O5 0.026(2) 0.038(2) 0.032(2) 0.0009(19) 0.0127(19) 0.0051(17)
O4 0.033(2) 0.031(2) 0.032(3) 0.0080(19) 0.014(2) 0.0026(18)
C6 0.025(3) 0.032(3) 0.027(3) 0.001(2) 0.005(2) 0.011(2)
C3A 0.041(3) 0.028(3) 0.029(4) 0.006(2) 0.013(3) -0.002(2)
C5A 0.026(3) 0.039(4) 0.031(3) -0.002(2) 0.013(3) 0.004(2)
C13A 0.032(3) 0.025(3) 0.034(3) 0.004(2) 0.008(3) 0.006(2)
C11 0.038(4) 0.043(4) 0.042(4) 0.007(3) 0.024(4) 0.020(3)
C6A 0.023(3) 0.034(3) 0.034(4) -0.002(3) 0.009(3) 0.011(3)
C14A 0.041(5) 0.021(4) 0.041(6) 0.014(3) 0.015(4) 0.011(3)

loop_
_atom_type_symbol
_atom_type_description
_atom_type_scat_dispersion_real
_atom_type_scat_dispersion_imag
_atom_type_scat_source
C C 0.0033 0.0016 'International Tables Vol C Tables 4.2.6.8 and 6.1.1.4'
H H 0.0000 0.0000 'International Tables Vol C Tables 4.2.6.8 and 6.1.1.4'
Cl Cl 0.1484 0.1585 'International Tables Vol C Tables 4.2.6.8 and 6.1.1.4'
N N 0.0061 0.0033 'International Tables Vol C Tables 4.2.6.8 and 6.1.1.4'
Ni Ni 0.3393 1.1124 'International Tables Vol C Tables 4.2.6.8 and 6.1.1.4'
O O 0.0106 0.0060 'International Tables Vol C Tables 4.2.6.8 and 6.1.1.4'
S S 0.1246 0.1234 'International Tables Vol C Tables 4.2.6.8 and 6.1.1.4'

loop_
_geom_angle_atom_site_label_1
_geom_angle_atom_site_label_2
_geom_angle_atom_site_label_3
_geom_angle
_geom_angle_site_symmetry_1
_geom_angle_site_symmetry_3
_geom_angle_publ_flag
S1 Ni1 S7 176.92(3) . . ?
S6 Ni1 S1 85.97(2) . . ?
S6 Ni1 S2 178.91(3) . . ?
S6 Ni1 S7 93.25(3) . . ?
S2 Ni1 S1 93.09(3) . . ?
S2 Ni1 S7 87.72(3) . . ?
C15 S1 Ni1 102.37(9) . . ?
C17 S4 C16 97.19(13) . . ?
C20 S9 C19 97.32(12) . . ?
C20 S8 C18 97.10(12) . . ?
C18 S6 Ni1 102.16(9) . . ?
C16 S2 Ni1 102.38(9) . . ?
C17 S3 C15 97.68(13) . . ?
C19 S7 Ni1 101.71(9) . . ?
H1A N1 H1B 109.5 . . ?
H1A N1 H1C 109.5 . . ?
H1B N1 H1C 109.5 . . ?
C1 N1 H1A 109.5 . . ?
C1 N1 H1B 109.5 . . ?
C1 N1 H1C 109.5 . . ?
S7 C19 S9 122.75(15) . . ?
C18 C19 S9 115.7(2) . . ?
C18 C19 S7 121.54(19) . . ?
S2 C16 S4 123.08(16) . . ?
C15 C16 S4 116.02(19) . . ?
C15 C16 S2 120.9(2) . . ?
S6 C18 S8 122.35(15) . . ?
C19 C18 S8 116.57(19) . . ?
C19 C18 S6 121.1(2) . . ?
S3 C17 S4 113.33(15) . . ?
S5 C17 S4 123.41(17) . . ?
S5 C17 S3 123.25(16) . . ?
N1 C1 H1D 109.1 . . ?
N1 C1 H1E 109.1 . . ?
N1 C1 C2 112.3(2) . . ?
H1D C1 H1E 107.9 . . ?
C2 C1 H1D 109.1 . . ?
C2 C1 H1E 109.1 . . ?
S1 C15 S3 123.06(16) . . ?
C16 C15 S1 121.19(19) . . ?
C16 C15 S3 115.7(2) . . ?
S9 C20 S8 113.28(15) . . ?
S10 C20 S9 123.61(15) . . ?
S10 C20 S8 123.11(17) . . ?
H7BC C7 H7BD 107.7 . . ?
H7AA C7 H7AB 107.2 . . ?
O4A C7 H7BC 108.8 . . ?
O4A C7 H7BD 108.8 . . ?
O3 C7 H7AA 107.9 . . ?
O3 C7 H7AB 107.9 . . ?
O3 C7 C8 117.7(4) . . ?
C7A C7 H7BC 108.8 . . ?
C7A C7 H7BD 108.8 . . ?
C7A C7 O4A 113.6(3) . . ?
C8 C7 H7AA 107.9 . . ?
C8 C7 H7AB 107.9 . . ?
C9A O4A C7 115.8(4) . . ?
C14A O1A C3A 125.8(6) . . ?
C7 O3 C6 116.8(4) . . ?
C12 O6 C13 124.2(6) . . ?
C12A O6A C13A 112.1(5) . . ?
C3 O1 C14 118.5(5) . . ?
H9BC C9 H9BD 107.4 . . ?
H9AA C9 H9AB 107.3 . . ?
O5A C9 H9BC 108.4 . . ?
O5A C9 H9BD 108.4 . . ?
C10 C9 H9AA 108.1 . . ?
C10 C9 H9AB 108.1 . . ?
C10 C9 O4 116.9(4) . . ?
C9A C9 H9BC 108.4 . . ?
C9A C9 H9BD 108.4 . . ?
C9A C9 O5A 115.6(3) . . ?
O4 C9 H9AA 108.1 . . ?
O4 C9 H9AB 108.1 . . ?
Cl1 C2 H2A 109.0 . . ?
Cl1 C2 H2B 109.0 . . ?
C1 C2 Cl1 112.9(2) . . ?
C1 C2 H2A 109.0 . . ?
C1 C2 H2B 109.0 . . ?
H2A C2 H2B 107.8 . . ?
C3 O2A C5A 119.3(4) . . ?
C5 O2 C4 126.4(5) . . ?
O1 C3 H3AA 107.9 . . ?
O1 C3 H3AB 107.9 . . ?
O1 C3 C4 117.8(4) . . ?
O2A C3 H3BC 108.0 . . ?
O2A C3 H3BD 108.0 . . ?
O2A C3 C3A 117.3(4) . . ?
H3AA C3 H3AB 107.2 . . ?
H3BC C3 H3BD 107.2 . . ?
C4 C3 H3AA 107.9 . . ?
C4 C3 H3AB 107.9 . . ?
C3A C3 H3BC 108.0 . . ?
C3A C3 H3BD 108.0 . . ?
C6A O3A C7A 130.0(5) . . ?
C11A O5A C9 117.6(4) . . ?
O6 C13 H13A 107.5 . . ?
O6 C13 H13B 107.5 . . ?
H13A C13 H13B 107.0 . . ?
C14 C13 O6 119.4(8) . . ?
C14 C13 H13A 107.5 . . ?
C14 C13 H13B 107.5 . . ?
O5A C11A H11A 109.8 . . ?
O5A C11A H11B 109.8 . . ?
O5A C11A C12A 109.4(5) . . ?
H11A C11A H11B 108.2 . . ?
C12A C11A H11A 109.8 . . ?
C12A C11A H11B 109.8 . . ?
O2 C5 H5A 106.9 . . ?
O2 C5 H5B 106.9 . . ?
H5A C5 H5B 106.7 . . ?
C6 C5 O2 121.8(5) . . ?
C6 C5 H5A 106.9 . . ?
C6 C5 H5B 106.9 . . ?
C7 C7A O3A 114.3(4) . . ?
C7 C7A H7AC 108.7 . . ?
C7 C7A H7AD 108.7 . . ?
O3A C7A H7AC 108.7 . . ?
O3A C7A H7AD 108.7 . . ?
H7AC C7A H7AD 107.6 . . ?
O6 C12 H12A 110.0 . . ?
O6 C12 H12B 110.0 . . ?
O6 C12 C11 108.5(6) . . ?
H12A C12 H12B 108.4 . . ?
C11 C12 H12A 110.0 . . ?
C11 C12 H12B 110.0 . . ?
C9 C10 H10A 109.4 . . ?
C9 C10 H10B 109.4 . . ?
C9 C10 O5 111.1(5) . . ?
H10A C10 H10B 108.0 . . ?
O5 C10 H10A 109.4 . . ?
O5 C10 H10B 109.4 . . ?
O4A C9A H9AC 108.6 . . ?
O4A C9A H9AD 108.6 . . ?
C9 C9A O4A 114.7(6) . . ?
C9 C9A H9AC 108.6 . . ?
C9 C9A H9AD 108.6 . . ?
H9AC C9A H9AD 107.6 . . ?
O6A C12A C11A 107.8(5) . . ?
O6A C12A H12C 110.1 . . ?
O6A C12A H12D 110.1 . . ?
C11A C12A H12C 110.1 . . ?
C11A C12A H12D 110.1 . . ?
H12C C12A H12D 108.5 . . ?
O2 C4 H4A 109.1 . . ?
O2 C4 H4B 109.1 . . ?
C3 C4 O2 112.7(5) . . ?
C3 C4 H4A 109.1 . . ?
C3 C4 H4B 109.1 . . ?
H4A C4 H4B 107.8 . . ?
O1 C14 H14A 106.4 . . ?
O1 C14 H14B 106.4 . . ?
C13 C14 O1 123.8(7) . . ?
C13 C14 H14A 106.4 . . ?
C13 C14 H14B 106.4 . . ?
H14A C14 H14B 106.5 . . ?
C7 C8 H8A 109.4 . . ?
C7 C8 H8B 109.4 . . ?
C7 C8 O4 111.2(5) . . ?
H8A C8 H8B 108.0 . . ?
O4 C8 H8A 109.4 . . ?
O4 C8 H8B 109.4 . . ?
C10 O5 C11 111.7(5) . . ?
C9 O4 C8 118.9(5) . . ?
O3 C6 H6A 106.6 . . ?
O3 C6 H6B 106.6 . . ?
C5 C6 O3 122.7(6) . . ?
C5 C6 H6A 106.6 . . ?
C5 C6 H6B 106.6 . . ?
H6A C6 H6B 106.6 . . ?
O1A C3A H3AC 108.8 . . ?
O1A C3A H3AD 108.8 . . ?
C3 C3A O1A 114.0(5) . . ?
C3 C3A H3AC 108.8 . . ?
C3 C3A H3AD 108.8 . . ?
H3AC C3A H3AD 107.6 . . ?
O2A C5A H5AA 106.7 . . ?
O2A C5A H5AB 106.7 . . ?
H5AA C5A H5AB 106.6 . . ?
C6A C5A O2A 122.6(6) . . ?
C6A C5A H5AA 106.7 . . ?
C6A C5A H5AB 106.7 . . ?
O6A C13A H13C 107.9 . . ?
O6A C13A H13D 107.9 . . ?
H13C C13A H13D 107.2 . . ?
C14A C13A O6A 117.5(6) . . ?
C14A C13A H13C 107.9 . . ?
C14A C13A H13D 107.9 . . ?
C12 C11 H11C 109.8 . . ?
C12 C11 H11D 109.8 . . ?
O5 C11 C12 109.6(5) . . ?
O5 C11 H11C 109.8 . . ?
O5 C11 H11D 109.8 . . ?
H11C C11 H11D 108.2 . . ?
O3A C6A H6AA 107.1 . . ?
O3A C6A H6AB 107.1 . . ?
C5A C6A O3A 120.8(5) . . ?
C5A C6A H6AA 107.1 . . ?
C5A C6A H6AB 107.1 . . ?
H6AA C6A H6AB 106.8 . . ?
O1A C14A H14C 105.0 . . ?
O1A C14A H14D 105.0 . . ?
C13A C14A O1A 129.2(8) . . ?
C13A C14A H14C 105.0 . . ?
C13A C14A H14D 105.0 . . ?
H14C C14A H14D 105.9 . . ?

loop_
_geom_bond_atom_site_label_1
_geom_bond_atom_site_label_2
_geom_bond_distance
_geom_bond_site_symmetry_2
_geom_bond_publ_flag
Ni1 S1 2.1601(7) . ?
Ni1 S6 2.1584(7) . ?
Ni1 S2 2.1596(7) . ?
Ni1 S7 2.1691(7) . ?
S1 C15 1.708(3) . ?
S4 C16 1.744(3) . ?
S4 C17 1.737(3) . ?
S9 C19 1.748(2) . ?
S9 C20 1.729(3) . ?
S8 C18 1.739(3) . ?
S8 C20 1.735(2) . ?
S6 C18 1.721(2) . ?
S2 C16 1.713(3) . ?
S3 C17 1.725(3) . ?
S3 C15 1.741(2) . ?
S7 C19 1.720(3) . ?
S5 C17 1.649(3) . ?
S10 C20 1.650(3) . ?
Cl1 C2 1.760(3) . ?
N1 H1A 0.9100 . ?
N1 H1B 0.9100 . ?
N1 H1C 0.9100 . ?
N1 C1 1.481(3) . ?
C19 C18 1.357(4) . ?
C16 C15 1.371(4) . ?
C1 H1D 0.9900 . ?
C1 H1E 0.9900 . ?
C1 C2 1.507(4) . ?
C7 H7BC 0.9900 . ?
C7 H7BD 0.9900 . ?
C7 H7AA 0.9900 . ?
C7 H7AB 0.9900 . ?
C7 O4A 1.447(5) . ?
C7 O3 1.386(4) . ?
C7 C7A 1.397(6) . ?
C7 C8 1.388(7) . ?
O4A C9A 1.410(7) . ?
O1A C3A 1.424(7) . ?
O1A C14A 1.325(10) . ?
O3 C6 1.427(6) . ?
O6 C13 1.424(10) . ?
O6 C12 1.423(7) . ?
O6A C12A 1.416(7) . ?
O6A C13A 1.426(7) . ?
O1 C3 1.351(5) . ?
O1 C14 1.444(7) . ?
C9 H9BC 0.9900 . ?
C9 H9BD 0.9900 . ?
C9 H9AA 0.9900 . ?
C9 H9AB 0.9900 . ?
C9 O5A 1.447(5) . ?
C9 C10 1.355(7) . ?
C9 C9A 1.369(7) . ?
C9 O4 1.424(6) . ?
C2 H2A 0.9900 . ?
C2 H2B 0.9900 . ?
O2A C3 1.357(5) . ?
O2A C5A 1.410(7) . ?
O2 C5 1.361(7) . ?
O2 C4 1.427(7) . ?
C3 H3AA 0.9900 . ?
C3 H3AB 0.9900 . ?
C3 H3BC 0.9900 . ?
C3 H3BD 0.9900 . ?
C3 C4 1.411(7) . ?
C3 C3A 1.405(7) . ?
O3A C7A 1.439(6) . ?
O3A C6A 1.375(7) . ?
O5A C11A 1.430(7) . ?
C13 H13A 0.9900 . ?
C13 H13B 0.9900 . ?
C13 C14 1.307(13) . ?
C11A H11A 0.9900 . ?
C11A H11B 0.9900 . ?
C11A C12A 1.505(9) . ?
C5 H5A 0.9900 . ?
C5 H5B 0.9900 . ?
C5 C6 1.338(8) . ?
C7A H7AC 0.9900 . ?
C7A H7AD 0.9900 . ?
C12 H12A 0.9900 . ?
C12 H12B 0.9900 . ?
C12 C11 1.487(9) . ?
C10 H10A 0.9900 . ?
C10 H10B 0.9900 . ?
C10 O5 1.425(7) . ?
C9A H9AC 0.9900 . ?
C9A H9AD 0.9900 . ?
C12A H12C 0.9900 . ?
C12A H12D 0.9900 . ?
C4 H4A 0.9900 . ?
C4 H4B 0.9900 . ?
C14 H14A 0.9900 . ?
C14 H14B 0.9900 . ?
C8 H8A 0.9900 . ?
C8 H8B 0.9900 . ?
C8 O4 1.425(7) . ?
O5 C11 1.436(7) . ?
C6 H6A 0.9900 . ?
C6 H6B 0.9900 . ?
C3A H3AC 0.9900 . ?
C3A H3AD 0.9900 . ?
C5A H5AA 0.9900 . ?
C5A H5AB 0.9900 . ?
C5A C6A 1.343(9) . ?
C13A H13C 0.9900 . ?
C13A H13D 0.9900 . ?
C13A C14A 1.309(12) . ?
C11 H11C 0.9900 . ?
C11 H11D 0.9900 . ?
C6A H6AA 0.9900 . ?
C6A H6AB 0.9900 . ?
C14A H14C 0.9900 . ?
C14A H14D 0.9900 . ?

loop_
_geom_torsion_atom_site_label_1
_geom_torsion_atom_site_label_2
_geom_torsion_atom_site_label_3
_geom_torsion_atom_site_label_4
_geom_torsion
_geom_torsion_site_symmetry_1
_geom_torsion_site_symmetry_2
_geom_torsion_site_symmetry_3
_geom_torsion_site_symmetry_4
_geom_torsion_publ_flag
Ni1 S1 C15 S3 -177.02(13) . . . . ?
Ni1 S1 C15 C16 3.0(2) . . . . ?
Ni1 S6 C18 S8 -177.39(13) . . . . ?
Ni1 S6 C18 C19 2.8(2) . . . . ?
Ni1 S2 C16 S4 179.42(13) . . . . ?
Ni1 S2 C16 C15 0.3(2) . . . . ?
Ni1 S7 C19 S9 176.97(13) . . . . ?
Ni1 S7 C19 C18 -4.0(2) . . . . ?
S4 C16 C15 S1 178.46(13) . . . . ?
S4 C16 C15 S3 -1.5(3) . . . . ?
S9 C19 C18 S8 0.1(3) . . . . ?
S9 C19 C18 S6 179.97(13) . . . . ?
S2 C16 C15 S1 -2.4(3) . . . . ?
S2 C16 C15 S3 177.64(13) . . . . ?
S7 C19 C18 S8 -178.94(13) . . . . ?
S7 C19 C18 S6 0.9(3) . . . . ?
N1 C1 C2 Cl1 70.7(3) . . . . ?
C19 S9 C20 S8 1.89(17) . . . . ?
C19 S9 C20 S10 -177.61(18) . . . . ?
C16 S4 C17 S3 -1.70(17) . . . . ?
C16 S4 C17 S5 177.63(18) . . . . ?
C18 S8 C20 S9 -1.83(17) . . . . ?
C18 S8 C20 S10 177.67(18) . . . . ?
C17 S4 C16 S2 -177.18(16) . . . . ?
C17 S4 C16 C15 1.9(2) . . . . ?
C17 S3 C15 S1 -179.70(17) . . . . ?
C17 S3 C15 C16 0.3(2) . . . . ?
C15 S3 C17 S4 1.05(17) . . . . ?
C15 S3 C17 S5 -178.28(18) . . . . ?
C20 S9 C19 S7 177.83(17) . . . . ?
C20 S9 C19 C18 -1.2(2) . . . . ?
C20 S8 C18 S6 -178.80(16) . . . . ?
C20 S8 C18 C19 1.0(2) . . . . ?
C7 O4A C9A C9 -173.2(4) . . . . ?
C7 O3 C6 C5 157.7(6) . . . . ?
C7 C8 O4 C9 175.8(4) . . . . ?
O4A C7 C7A O3A 54.2(6) . . . . ?
O3 C7 C8 O4 52.6(6) . . . . ?
O6 C13 C14 O1 -18.3(12) . . . . ?
O6 C12 C11 O5 62.9(7) . . . . ?
O6A C13A C14A O1A -13.9(13) . . . . ?
O1 C3 C4 O2 47.1(7) . . . . ?
C9 O5A C11A C12A -176.3(4) . . . . ?
C9 C10 O5 C11 178.5(5) . . . . ?
O2A C3 C3A O1A 49.0(7) . . . . ?
O2A C5A C6A O3A -3.2(11) . . . . ?
O2 C5 C6 O3 -3.2(11) . . . . ?
C3 O1 C14 C13 171.8(7) . . . . ?
C3 O2A C5A C6A 167.0(6) . . . . ?
O5A C9 C9A O4A -55.3(6) . . . . ?
O5A C11A C12A O6A 62.3(7) . . . . ?
C13 O6 C12 C11 143.1(7) . . . . ?
C5 O2 C4 C3 153.1(6) . . . . ?
C7A C7 O4A C9A -174.7(4) . . . . ?
C7A O3A C6A C5A 139.6(7) . . . . ?
C12 O6 C13 C14 155.6(7) . . . . ?
C10 C9 O4 C8 179.2(5) . . . . ?
C10 O5 C11 C12 -173.6(5) . . . . ?
C9A C9 O5A C11A 173.2(5) . . . . ?
C12A O6A C13A C14A 155.1(7) . . . . ?
C4 O2 C5 C6 153.6(7) . . . . ?
C14 O1 C3 C4 -164.7(5) . . . . ?
C8 C7 O3 C6 -176.9(5) . . . . ?
O4 C9 C10 O5 -56.7(6) . . . . ?
C3A O1A C14A C13A 157.3(8) . . . . ?
C5A O2A C3 C3A -173.3(5) . . . . ?
C13A O6A C12A C11A 167.3(5) . . . . ?
C6A O3A C7A C7 150.9(6) . . . . ?
C14A O1A C3A C3 167.4(6) . . . . ?
